data_2011004
loop_
_publ_author_name
'Wang, Xin-Qiang'
'Yu, Wen-Tao'
'Xu, Dong'
'Lu, Meng-Kai'
'Yuan, Duo-Rong'
'Lu, Guang-Tian'

_publ_section_title
;
 Manganese mercury thiocyanate (MMTC) glycol monomethyl ether
;
_journal_issue 6
_journal_name_full 'Acta Crystallographica Section C'
_journal_page_first 647
_journal_page_last 648
_journal_paper_doi 10.1107/S0108270100003188
_journal_volume 56
_journal_year 2000
_chemical_formula_moiety '[MnHg(NCS)4 (C3 H8 O2 )]'
_chemical_formula_sum 'C7 H8 Hg Mn N4 O2 S4'
_chemical_formula_weight 563.94
_chemical_name_systematic
;
 ?
;
_space_group_IT_number 29
_symmetry_cell_setting orthorhombic
_symmetry_space_group_name_Hall 'P 2c -2ac'
_symmetry_space_group_name_H-M 'P c a 21'
_audit_creation_method SHELXL-97
_cell_angle_alpha 90.00
_cell_angle_beta 90.00
_cell_angle_gamma 90.00
_cell_formula_units_Z 4
_cell_length_a 16.2046(16)
_cell_length_b 7.2974(5)
_cell_length_c 13.5090(14)
_cell_measurement_reflns_used 36
_cell_measurement_temperature 293(2)
_cell_measurement_theta_max 14.833
_cell_measurement_theta_min 4.821
_cell_volume 1597.5(3)
_computing_cell_refinement XSCANS
_computing_data_collection 'XSCANS (Bruker 1996)'
_computing_data_reduction XSCANS
_computing_molecular_graphics SHELXTL
_computing_structure_refinement SHELXTL
_computing_structure_solution 'SHELXTL (Bruker, 1997)'
_diffrn_ambient_temperature 293(2)
_diffrn_measured_fraction_theta_full .994
_diffrn_measured_fraction_theta_max .994
_diffrn_measurement_device_type 'Bruker P4'
_diffrn_measurement_method \w/2\q
_diffrn_radiation_monochromator graphite
_diffrn_radiation_source 'fine-focus sealed tube'
_diffrn_radiation_type MoK\a
_diffrn_radiation_wavelength .71073
_diffrn_reflns_av_R_equivalents .0473
_diffrn_reflns_av_sigmaI/netI .0419
_diffrn_reflns_limit_h_max 1
_diffrn_reflns_limit_h_min -21
_diffrn_reflns_limit_k_max 9
_diffrn_reflns_limit_k_min -1
_diffrn_reflns_limit_l_max 1
_diffrn_reflns_limit_l_min -17
_diffrn_reflns_number 2634
_diffrn_reflns_theta_full 28.00
_diffrn_reflns_theta_max 28.00
_diffrn_reflns_theta_min 2.51
_diffrn_standards_decay_% 0
_diffrn_standards_interval_count 97
_diffrn_standards_number 3
_exptl_absorpt_coefficient_mu 10.912
_exptl_absorpt_correction_T_max .140
_exptl_absorpt_correction_T_min .076
_exptl_absorpt_correction_type psi-scans
_exptl_absorpt_process_details '(XSCANS; Siemens, 1996)'
_exptl_crystal_colour 'pale green'
_exptl_crystal_density_diffrn 2.345
_exptl_crystal_density_method 'not measured'
_exptl_crystal_description prism
_exptl_crystal_F_000 1052
_exptl_crystal_size_max .25
_exptl_crystal_size_mid .20
_exptl_crystal_size_min .18
_refine_diff_density_max 1.918
_refine_diff_density_min -.948
_refine_ls_abs_structure_Flack .00
_refine_ls_extinction_coef .0044(4)
_refine_ls_extinction_method 'SHELXL97 (Sheldrick, 1997)'
_refine_ls_goodness_of_fit_ref 1.041
_refine_ls_hydrogen_treatment mixed
_refine_ls_matrix_type full
_refine_ls_number_parameters 173
_refine_ls_number_reflns 2149
_refine_ls_number_restraints 1
_refine_ls_restrained_S_all 1.040
_refine_ls_R_factor_all .0518
_refine_ls_R_factor_gt .0395
_refine_ls_shift/su_max .001
_refine_ls_shift/su_mean .000
_refine_ls_structure_factor_coef Fsqd
_refine_ls_weighting_details 'calc w = 1/[\s^2^(Fo^2^)+(0.0590P)^2^] where P=(Fo^2^+2Fc^2^)/3'
_refine_ls_weighting_scheme calc
_refine_ls_wR_factor_ref .1005
_reflns_number_gt 1779
_reflns_number_total 2149
_reflns_threshold_expression I>2\s(I)
_cod_data_source_file gd1089.cif
_cod_data_source_block I
_cod_original_sg_symbol_H-M Pca21
_cod_database_code 2011004

loop_
_symmetry_equiv_pos_as_xyz
'x, y, z'
'-x, -y, z+1/2'
'x+1/2, -y, z'
'-x+1/2, y, z+1/2'

loop_
_atom_site_label
_atom_site_fract_x
_atom_site_fract_y
_atom_site_fract_z
_atom_site_U_iso_or_equiv
_atom_site_adp_type
_atom_site_calc_flag
_atom_site_refinement_flags
_atom_site_occupancy
_atom_site_disorder_assembly
_atom_site_disorder_group
_atom_site_type_symbol
Hg1 .74555(2) .36055(6) .27674(5) .05205(18) Uani d . 1 . . Hg
Mn1 .46540(10) .1386(2) .5205(2) .0401(4) Uani d . 1 . . Mn
S1 .60068(16) .4586(5) .2391(3) .0554(7) Uani d . 1 . . S
O1 .4090(5) -.0821(11) .4263(6) .055(2) Uani d . 1 . . O
H1A .3886 -.0349 .3770 .066 Uiso calc R 1 . . H
O2 .5553(5) -.0972(10) .5246(11) .056(2) Uani d . 1 . . O
N1 .5284(6) .2417(15) .3874(7) .053(2) Uani d . 1 . . N
N2 .3691(7) .3410(14) .4957(8) .059(3) Uani d . 1 . . N
N3 .3876(6) .0339(15) .6429(8) .062(3) Uani d . 1 . . N
N4 .5503(5) .2907(14) .6137(8) .049(2) Uani d . 1 . . N
C1 .5589(6) .3290(14) .3260(8) .042(2) Uani d . 1 . . C
C2 .3211(7) .4565(16) .4856(8) .046(2) Uani d . 1 . . C
C3 .3300(7) .0092(15) .6872(9) .048(2) Uani d . 1 . . C
C4 .5891(6) .3954(14) .6563(8) .042(2) Uani d . 1 . . C
C5 .4697(9) -.214(2) .3969(10) .070(4) Uani d . 1 . . C
H5A .5041 -.1628 .3450 .084 Uiso calc R 1 . . H
H5B .4426 -.3223 .3709 .084 Uiso calc R 1 . . H
C6 .5205(10) -.2635(18) .4811(12) .079(4) Uani d . 1 . . C
H6A .5646 -.3444 .4601 .095 Uiso calc R 1 . . H
H6B .4874 -.3276 .5300 .095 Uiso calc R 1 . . H
C7 .6398(7) -.0798(18) .5074(14) .075(4) Uani d . 1 . . C
H7A .6656 -.1977 .5133 .113 Uiso calc R 1 . . H
H7B .6632 .0026 .5551 .113 Uiso calc R 1 . . H
H7C .6487 -.0325 .4420 .113 Uiso calc R 1 . . H
S3 .24565(17) -.0155(5) .7570(3) .0631(12) Uani d . 1 . . S
S2 .25328(17) .6239(5) .4751(3) .0553(8) Uani d . 1 . . S
S4 .64088(17) .5579(4) .7156(2) .0485(6) Uani d . 1 . . S

loop_
_atom_site_aniso_label
_atom_site_aniso_U_11
_atom_site_aniso_U_22
_atom_site_aniso_U_33
_atom_site_aniso_U_12
_atom_site_aniso_U_13
_atom_site_aniso_U_23
Hg1 .0366(2) .0622(3) .0574(3) -.00611(16) .0037(3) -.0139(3)
Mn1 .0388(8) .0376(7) .0439(8) -.0022(6) -.0006(8) .0009(9)
S1 .0425(13) .0665(18) .0571(16) .0070(13) .0049(12) .0207(15)
O1 .053(5) .054(5) .059(5) .001(4) -.013(4) -.004(4)
O2 .047(4) .046(4) .077(5) .010(3) -.005(6) -.015(6)
N1 .049(5) .060(6) .050(5) -.005(5) .008(4) .005(5)
N2 .058(6) .060(6) .059(6) .003(5) .010(5) .016(5)
N3 .068(6) .057(6) .061(7) -.010(5) .014(5) .012(5)
N4 .044(4) .047(5) .057(6) .000(4) -.009(4) -.014(5)
C1 .032(4) .049(6) .046(6) .009(4) .003(4) .000(5)
C2 .046(5) .055(7) .037(5) .011(5) .000(5) .005(5)
C3 .052(6) .039(5) .053(6) .000(5) .005(5) .014(5)
C4 .037(4) .048(6) .041(5) .007(4) .004(4) .003(5)
C5 .093(11) .060(8) .058(8) -.020(8) -.006(7) -.016(7)
C6 .111(13) .034(6) .092(11) -.003(7) -.013(10) .001(7)
C7 .046(6) .069(8) .111(13) -.004(6) .013(7) .011(9)
S3 .0594(17) .0560(16) .074(3) .0067(12) .0201(16) .0162(18)
S2 .0575(19) .064(2) .0440(17) .0210(16) .0023(12) .0045(13)
S4 .0495(13) .0426(14) .0533(15) .0047(11) -.0088(12) -.0069(13)

loop_
_atom_type_symbol
_atom_type_description
_atom_type_scat_dispersion_real
_atom_type_scat_dispersion_imag
_atom_type_scat_source
C C .0033 .0016 'International Tables Vol C Tables 4.2.6.8 and 6.1.1.4'
H H .0000 .0000 'International Tables Vol C Tables 4.2.6.8 and 6.1.1.4'
N N .0061 .0033 'International Tables Vol C Tables 4.2.6.8 and 6.1.1.4'
O O .0106 .0060 'International Tables Vol C Tables 4.2.6.8 and 6.1.1.4'
S S .1246 .1234 'International Tables Vol C Tables 4.2.6.8 and 6.1.1.4'
Mn Mn .3368 .7283 'International Tables Vol C Tables 4.2.6.8 and 6.1.1.4'
Hg Hg -2.3894 9.2266 'International Tables Vol C Tables 4.2.6.8 and 6.1.1.4'

loop_
_geom_angle_atom_site_label_1
_geom_angle_atom_site_label_2
_geom_angle_atom_site_label_3
_geom_angle_site_symmetry_1
_geom_angle_site_symmetry_3
_geom_angle
_geom_angle_publ_flag
S4 Hg1 S1 4_654 . 117.52(10) y
S4 Hg1 S3 4_654 2_654 120.00(10) y
S1 Hg1 S3 . 2_654 108.35(10) y
S4 Hg1 S2 4_654 3_565 105.87(10) y
S1 Hg1 S2 . 3_565 103.53(11) y
S3 Hg1 S2 2_654 3_565 98.31(11) y
N4 Mn1 N2 . . 101.4(4) ?
N4 Mn1 N1 . . 90.3(4) ?
N2 Mn1 N1 . . 88.6(4) ?
N4 Mn1 N3 . . 96.0(4) ?
N2 Mn1 N3 . . 86.6(4) ?
N1 Mn1 N3 . . 172.7(4) ?
N4 Mn1 O1 . . 162.4(3) ?
N2 Mn1 O1 . . 96.2(4) ?
N1 Mn1 O1 . . 88.4(4) ?
N3 Mn1 O1 . . 86.7(4) ?
N4 Mn1 O2 . . 88.1(4) ?
N2 Mn1 O2 . . 170.2(4) ?
N1 Mn1 O2 . . 88.9(4) ?
N3 Mn1 O2 . . 94.9(4) ?
O1 Mn1 O2 . . 74.3(3) ?
C1 S1 Hg1 . . 94.4(3) ?
C5 O1 Mn1 . . 111.1(7) ?
C7 O2 C6 . . 112.8(11) ?
C7 O2 Mn1 . . 124.1(8) ?
C6 O2 Mn1 . . 112.0(8) ?
C1 N1 Mn1 . . 166.5(9) ?
C2 N2 Mn1 . . 175.6(11) ?
C3 N3 Mn1 . . 157.9(10) ?
C4 N4 Mn1 . . 168.9(9) ?
N1 C1 S1 . . 178.4(10) ?
N2 C2 S2 . . 178.0(12) ?
N3 C3 S3 . . 176.4(12) ?
N4 C4 S4 . . 176.1(10) ?
O1 C5 C6 . . 109.8(11) ?
C5 C6 O2 . . 109.1(11) ?
C3 S3 Hg1 . 2_655 96.9(4) ?
C2 S2 Hg1 . 3_465 98.5(4) ?
C4 S4 Hg1 . 4_655 97.0(3) ?

loop_
_geom_bond_atom_site_label_1
_geom_bond_atom_site_label_2
_geom_bond_site_symmetry_2
_geom_bond_distance
_geom_bond_publ_flag
Hg1 S4 4_654 2.479(3) y
Hg1 S1 . 2.506(3) y
Hg1 S3 2_654 2.536(4) y
Hg1 S2 3_565 2.685(4) y
Mn1 N4 . 2.169(9) y
Mn1 N2 . 2.174(11) y
Mn1 N1 . 2.200(10) y
Mn1 N3 . 2.215(10) y
Mn1 O1 . 2.247(8) y
Mn1 O2 . 2.255(7) y
S1 C1 . 1.652(11) ?
O1 C5 . 1.432(17) ?
O2 C7 . 1.395(14) ?
O2 C6 . 1.461(16) ?
N1 C1 . 1.157(13) ?
N2 C2 . 1.155(14) ?
N3 C3 . 1.124(13) ?
N4 C4 . 1.145(13) ?
C2 S2 . 1.649(11) ?
C3 S3 . 1.670(11) ?
C4 S4 . 1.659(11) ?
C5 C6 . 1.451(18) ?
S3 Hg1 2_655 2.536(4) ?
S2 Hg1 3_465 2.685(4) ?
S4 Hg1 4_655 2.479(3) ?
